data_2102463
loop_
_publ_author_name
'Marsh, Richard E.'

_publ_section_title
;
 Space group <i>Cc</i>: an update
;
_journal_issue 2
_journal_name_full 'Acta Crystallographica Section B'
_journal_page_first 252
_journal_page_last 253
_journal_paper_doi 10.1107/S0108768104003878
_journal_volume 60
_journal_year 2004
_chemical_formula_moiety '2(C6 H16 N2 Li), C18 H18 N B'
_chemical_formula_sum 'C30 H50 B Li2 N5'
_space_group_crystal_system orthorhombic
_space_group_IT_number 43
_symmetry_space_group_name_H-M 'F d d 2'
_audit_creation_method CRYM
_cell_angle_alpha 90
_cell_angle_beta 90
_cell_angle_gamma 90
_cell_formula_units_Z 8
_cell_length_a 42.1550
_cell_length_b 17.5440
_cell_length_c 8.6700
_cell_volume 6412.049
_cod_data_source_file bk0142.cif
_cod_data_source_block ZEZRAX
_cod_depositor_comments
;
 Adding the _cell_formula_units_Z data item.

 Antanas Vaitkus,
 2017-08-05

 Changing the _chemical_formula_moiety data item value from
 '2(C6 H16 N2 Li), C18 H18 N2 B' to '2(C6 H16 N2 Li), C18 H18 N B'
 and updating the _chemical_formula_sum data item value accordingly after
 consulting the publication of the authors that originally solved the structure
 (Herberich, G. E., Wagner, T. & Marx, H.-W. (1995). Journal of Organometallic
 Chemistry 502, 67-74, doi: 10.1016/0022-328X(95)05818-A).

 Antanas Vaitkus,
 2017-08-05

  Added moiety chemical formula from Marsh (2004) paper.
  The summary chemical formula is calculated from moiety formula using
  AdHocParser
  (svn://www.crystallography.net/cod-tools/trunk/Formulae/AdHocParser.yp,
  revision 1441.)

  Andrius Merkys
  2013-11-11
;
_cod_original_sg_symbol_H-M Fdd2
_cod_database_code 2102463

loop_
_atom_site_label
_atom_site_type_symbol
_atom_site_fract_x
_atom_site_fract_y
_atom_site_fract_z
N1 N 0.07242 -0.10930 0.02965
N2 N 0.03946 -0.18960 -0.20845
C1 C 0.08672 -0.17550 -0.04540
C2 C 0.06261 -0.22900 -0.10900
C3 C 0.09586 -0.04855 0.04475
C4 C 0.06038 -0.12847 0.18317
C5 C 0.01131 -0.23673 -0.23128
C6 C 0.05265 -0.16900 -0.35730
Li1 Li 0.02970 -0.08280 -0.10695
B1 B 0.00000 0.00000 -0.27915
C7 C 0.02364 0.03968 -0.16907
C8 C 0.01299 0.02495 -0.01355
N3 N 0.00000 0.00000 -0.44870
C11 C -0.01338 -0.05990 -0.54200
C13 C 0.05344 0.08062 -0.19588
C14 C 0.07344 0.06213 -0.32067
C15 C 0.10210 0.09813 -0.34523
C16 C 0.11258 0.15423 -0.24493
C17 C 0.09399 0.17298 -0.12107
C18 C 0.06492 0.13723 -0.09652
H1 H 0.10050 -0.20200 0.02800
H2 H 0.09950 -0.15775 -0.13275
H3 H 0.07300 -0.26950 -0.16800
H4 H 0.05100 -0.25125 -0.02175
H9 H 0.02250 0.04725 0.07875
H11 H -0.01900 -0.10275 -0.47625
H12 H 0.00250 -0.07675 -0.61725
H13 H -0.03200 -0.04075 -0.59675
H17 H 0.08500 -0.00225 0.07875
H18 H 0.10600 -0.03925 -0.05525
H19 H 0.11200 -0.06275 0.12025
H20 H 0.07750 -0.13800 0.25550
H21 H 0.04750 -0.17400 0.17400
H22 H 0.04750 -0.08625 0.21875
H23 H -0.00450 -0.20675 -0.28575
H24 H 0.00300 -0.25175 -0.13175
H36 H -0.01600 0.28200 -0.29200
H26 H 0.05950 -0.21550 -0.40900
H27 H 0.07050 -0.13500 -0.34550
H28 H 0.03650 -0.14400 -0.42000
H41 H 0.06700 0.02150 -0.39050
H42 H 0.11500 0.08425 -0.43475
H43 H 0.13300 0.17950 -0.26200
H44 H 0.10200 0.21225 -0.05025
H45 H 0.05200 0.15300 -0.00950
